data_7716618
loop_
_publ_author_name
'Solea, Atena B.'
'Demirci, Gozde'
'Harvey, Freya M.'
'Crochet, Aurelien'
'Zobi, Fabio'
'Mamula Steiner, Olimpia'

_publ_section_title
;
 The role of stereochemistry in the anticancer activity of Re(I)
 tricarbonyl complexes.
;
_journal_issue 33
_journal_name_full 'Dalton transactions (Cambridge, England : 2003)'
_journal_page_first 13743
_journal_page_last 13755
_journal_paper_doi 10.1039/d4dt01643b
_journal_volume 53
_journal_year 2024
_chemical_absolute_configuration syn
_chemical_formula_moiety 'C40 H34 Cl2 N4 O6 Re2, 2[C2H6O]'
_chemical_formula_sum 'C44 H46 Cl2 N4 O8 Re2'
_chemical_formula_weight 1202.15
_space_group_crystal_system triclinic
_space_group_IT_number 1
_space_group_name_Hall 'P 1'
_space_group_name_H-M_alt 'P 1'
_atom_sites_solution_hydrogens mixed
_atom_sites_solution_primary dual
_audit_creation_date 2023-10-16
_audit_creation_method
;
Olex2 1.5
(compiled 2023.08.24 svn.re1ec1418 for OlexSys, GUI svn.r6817)
;
_audit_update_record
;
2024-06-27 deposited with the CCDC.	2024-07-08 downloaded from the CCDC.
;
_cell_angle_alpha 116.153(2)
_cell_angle_beta 95.311(2)
_cell_angle_gamma 91.952(2)
_cell_formula_units_Z 2
_cell_length_a 12.0797(3)
_cell_length_b 14.3295(3)
_cell_length_c 14.5093(3)
_cell_measurement_reflns_used 104377
_cell_measurement_temperature 250(2)
_cell_measurement_theta_max 69.92
_cell_measurement_theta_min 3.61
_cell_volume 2236.81(10)
_computing_cell_refinement
;
X-Area Recipe 1.37.0.0 (STOE, 2021)
;
_computing_data_collection
;
X-Area Pilatus3_SV 1.31.186.0 (STOE, 2022)
;
_computing_data_reduction
;
X-Area Integrate 2.5.3.0 (STOE, 2021)
X-Area LANA 2.7.5.0 (STOE, 2022)
;
_computing_molecular_graphics 'Olex2 1.5 (Dolomanov et al., 2009)'
_computing_publication_material
;
STOE & Cie GmbH, X-Area, software package for collecting single-crystal or
multi-domain crystal data on STOE area-detector diffractometers, for image 
processing, for the correction and scaling of reflection intensities and 
for outlier rejection, version 2.1, Darmstadt 2022
;
_computing_structure_refinement 'SHELXL 2017/1 (Sheldrick, 2015)'
_computing_structure_solution 'SHELXT 2014/5 (Sheldrick, 2014)'
_diffrn_ambient_temperature 250(2)
_diffrn_detector Pilatus300K
_diffrn_detector_area_resol_mean 5.81
_diffrn_detector_type 'DECTRIS PILATUS 300K'
_diffrn_measured_fraction_theta_full 0.979
_diffrn_measured_fraction_theta_max 0.967
_diffrn_measurement_details
;
 6310 frames, detector distance = 60 mm
;
_diffrn_measurement_device 'Eulerian 4-circle diffractometer'
_diffrn_measurement_device_type 'STOE STADIVARI'
_diffrn_measurement_method 'rotation method, \w scans'
_diffrn_radiation_collimation '1.2 mm, 0.6 diameter'
_diffrn_radiation_monochromator 'Graded multilayer mirror'
_diffrn_radiation_polarisn_norm 180
_diffrn_radiation_probe x-ray
_diffrn_radiation_type 'Cu K\a'
_diffrn_radiation_wavelength 1.54186
_diffrn_reflns_av_R_equivalents 0.0525
_diffrn_reflns_av_unetI/netI 0.0333
_diffrn_reflns_Laue_measured_fraction_full 0.979
_diffrn_reflns_Laue_measured_fraction_max 0.967
_diffrn_reflns_limit_h_max 10
_diffrn_reflns_limit_h_min -14
_diffrn_reflns_limit_k_max 17
_diffrn_reflns_limit_k_min -16
_diffrn_reflns_limit_l_max 17
_diffrn_reflns_limit_l_min -17
_diffrn_reflns_number 64439
_diffrn_reflns_point_group_measured_fraction_full 0.979
_diffrn_reflns_point_group_measured_fraction_max 0.967
_diffrn_reflns_theta_full 67.686
_diffrn_reflns_theta_max 69.132
_diffrn_reflns_theta_min 5.079
_diffrn_source 'Primux 100 micro'
_diffrn_source_current 1.00
_diffrn_source_power 0.050
_diffrn_source_voltage 50
_exptl_absorpt_coefficient_mu 11.980
_exptl_absorpt_correction_T_max 0.4314
_exptl_absorpt_correction_T_min 0.2668
_exptl_absorpt_correction_type multi-scan
_exptl_absorpt_process_details
;
STOE X-Red32, absorption correction by Gaussian integration, analogous to
P. Coppens, "The Evaluation of Absorption and Extinction in Single-Crystal
Structure Analysis", published in: F. R. Ahmed (Editor), "Crystallographic
Computing", Munksgaard, Copenhagen (1970), 255 - 270. Afterwards scaling of
reflection intensities was performed within STOE LANA. J. Koziskova, F. Hahn,
J. Richter, J. Kozisek, Acta Chimica Slovaca, vol. 9, no. 2, 2016, pp. 136-140.
;
_exptl_crystal_colour yellow
_exptl_crystal_colour_primary yellow
_exptl_crystal_density_diffrn 1.785
_exptl_crystal_density_method 'not measured'
_exptl_crystal_description prism
_exptl_crystal_F_000 1172
_exptl_crystal_recrystallization_method 'crystallized by diffusion of DCM, ethanol and petroleum ether'
_exptl_crystal_size_max 0.11
_exptl_crystal_size_mid 0.093
_exptl_crystal_size_min 0.07
_refine_diff_density_max 3.038
_refine_diff_density_min -1.534
_refine_diff_density_rms 0.184
_refine_ls_abs_structure_details
;
 Refined as an inversion twin.
;
_refine_ls_abs_structure_Flack 0.17(2)
_refine_ls_extinction_method none
_refine_ls_goodness_of_fit_ref 1.077
_refine_ls_hydrogen_treatment constr
_refine_ls_matrix_type full
_refine_ls_number_parameters 794
_refine_ls_number_reflns 11433
_refine_ls_number_restraints 168
_refine_ls_restrained_S_all 1.069
_refine_ls_R_factor_all 0.0697
_refine_ls_R_factor_gt 0.0666
_refine_ls_shift/su_max 0.001
_refine_ls_shift/su_mean 0.000
_refine_ls_structure_factor_coef Fsqd
_refine_ls_weighting_details 'w=1/[\s^2^(Fo^2^)+(0.1359P)^2^+8.2332P] where P=(Fo^2^+2Fc^2^)/3'
_refine_ls_weighting_scheme calc
_refine_ls_wR_factor_gt 0.1903
_refine_ls_wR_factor_ref 0.1954
_reflns_Friedel_coverage 1.000
_reflns_Friedel_fraction_full 0.979
_reflns_Friedel_fraction_max 0.967
_reflns_number_gt 10649
_reflns_number_total 11433
_reflns_threshold_expression 'I > 2\s(I)'
_cod_data_source_file d4dt01643b2.cif
_cod_data_source_block dcm_etoh_pe
_cod_depositor_comments 'Adding full bibliography for 7716611--7716619.cif.'
_cod_original_cell_volume 2236.81(9)
_cod_database_code 7716618
_shelx_shelxl_version_number 2017/1
_shelx_space_group_comment
;
The symmetry employed for this shelxl refinement is uniquely defined
by the following loop, which should always be used as a source of
symmetry information in preference to the above space-group names.
They are only intended as comments.
;
_shelx_estimated_absorpt_t_max 0.488
_shelx_estimated_absorpt_t_min 0.352
_olex2_refinement_description
;
1. Twinned data refinement
 Scales: 0.83(2)
 0.17(2)
2. Fixed Uiso
 At 1.2 times of:
  All C(H) groups, All C(H,H) groups
 At 1.5 times of:
  All C(H,H,H) groups
3. Restrained distances
 C22-C23
 1.44 with sigma of 0.05
4. Rigid bond restraints
 C2, C3, C4, C5
 with sigma for 1-2 distances of 0.001 and sigma for 1-3 distances of 0.001
 N3, C18, C19, C20, C21, C22
 with sigma for 1-2 distances of 0.001 and sigma for 1-3 distances of 0.001
 C43, C44, C45, C46, C47, C48
 with sigma for 1-2 distances of 0.001 and sigma for 1-3 distances of 0.001
 C60, C65, C66
 with sigma for 1-2 distances of 0.001 and sigma for 1-3 distances of 0.001
5. Uiso/Uaniso restraints and constraints
N3 \\sim C18 \\sim C19 \\sim C20 \\sim C21 \\sim C22: within 2A with sigma of
0.001 and sigma for terminal atoms of 0.002 within 2A
C43 \\sim C44 \\sim C45 \\sim C46 \\sim C47 \\sim C48 \\sim C49: within 2A with
sigma of 0.001 and sigma for terminal atoms of 0.002 within 2A
C60 \\sim C65 \\sim C66: within 2A with sigma of 0.001 and sigma for terminal
atoms of 0.002 within 2A
Uanis(C50) = Uanis(C51) = Uanis(C34) = Uanis(C30) = Uanis(C13) = Uanis(C17) =
Uanis(C68) = Uanis(C67)
Uanis(C74) = Uanis(C73) = Uanis(C71) = Uanis(C70)
Uanis(C8) = Uanis(C7) = Uanis(C4) = Uanis(C3) = Uanis(C20) = Uanis(C21) =
Uanis(C24) = Uanis(C25) = Uanis(C42) = Uanis(C41) = Uanis(C38) = Uanis(C37) =
Uanis(C54) = Uanis(C55) = Uanis(C58) = Uanis(C59)
6. Rigid body (RIGU) restrains
 N2, C1, C2, C3, C4, C5
 with sigma for 1-2 distances of 0.001 and sigma for 1-3 distances of 0.001
7.a Everything fixed:
 H17A, H17B, H17C, H34A, H34B, H34C
7.b Ternary CH refined with riding coordinates:
 C12(H12), C14(H14), C29(H29), C31(H31), C46(H46), C48(H48), C63(H63), C65(H65)
7.c Secondary CH2 refined with riding coordinates:
 C11(H11A,H11B), C13(H13A,H13B), C28(H28A,H28B), C30(H30A,H30B), C45(H45A,
 H45B), C47(H47A,H47B), C62(H62A,H62B), C64(H64A,H64B)
7.d Aromatic/amide H refined with riding coordinates:
 C1(H1), C3(H3), C4(H4), C7(H7), C8(H8), C18(H18), C20(H20), C21(H21),
 C24(H24), C25(H25), C41(H41), C42(H42), C35(H35), C37(H37), C38(H38), C52(H52),
  C54(H54), C55(H55), C58(H58), C59(H59)
7.e Fitted hexagon refined as free rotating group:
 N2(C1,C2,C3,C4,C5), C10(N1,C6,C7,C8,C9), N5(C40,C41,C42,C43,C44)
7.f Idealised Me refined as rotating group:
 C16(H16A,H16B,H16C), C33(H33A,H33B,H33C), C50(H50A,H50B,H50C), C51(H51A,H51B,
 H51C), C67(H67A,H67B,H67C), C68(H68A,H68B,H68C)
;
_smtbx_masks_special_details
;
A solvent mask was calculated and 122 electrons were 
found in a volume of 454\%A^3^ in 1 void per unit cell. 
This is consistent with the presence of 
2[C2H6O] per Formula Unit 
which account for 104 electrons 
per unit cell.
;
_smtbx_masks_void_probe_radius 1.2
_smtbx_masks_void_truncation_radius 1.2
_olex2_exptl_crystal_mounting_method 'mounted on loop with oil'
_olex2_submission_special_instructions 'No special instructions were received'
_stoe_detector_distance '60.0 mm'
_stoe_detector_pixelsize_x '0.172 mm'
_stoe_detector_pixelsize_y '0.172 mm'
_stoe_detector_size_x '8.4 cm'
_stoe_detector_size_y '10.6 cm'
_stoe_evaluation_integration_a 10.0
_stoe_evaluation_integration_b 2.5
_stoe_evaluation_integration_ems 0.022
_stoe_evaluation_lana_bis_l_even_max -
_stoe_evaluation_lana_bis_l_odd_max -
_stoe_evaluation_lana_bos_l_even_max 4
_stoe_evaluation_lana_bos_l_odd_max 1
_stoe_evaluation_lana_completeness 68.5
_stoe_evaluation_lana_dxs_max_order 1
_stoe_evaluation_lana_dys_max_order 1
_stoe_evaluation_lana_fs_max_order 3
_stoe_evaluation_lana_max_2theta_available 138.3
_stoe_evaluation_lana_max_2theta_desired 138.3
_stoe_evaluation_lana_mean_redundancy 4.9
_stoe_evaluation_lana_number_refls_after_or 55900
_stoe_evaluation_lana_number_refls_outliers 8576
_stoe_evaluation_lana_number_refls_total 64476
_stoe_evaluation_lana_number_refls_unique 11447
_stoe_evaluation_lana_number_refls_written 64476
_stoe_evaluation_lana_or_c1 0.035
_stoe_evaluation_lana_or_c2 0
_stoe_evaluation_lana_or_c3 0
_stoe_evaluation_lana_or_c4 0.7
_stoe_evaluation_lana_point_group 1
_stoe_evaluation_lana_table
;
#----------------------------------------------------------------------------
2Theta          13.3   28.1   42.9   57.7   72.5   87.3  102.1  116.9  131.7
#----------------------------------------------------------------------------
<Resolution>    5.11   2.98   2.08   1.59   1.28   1.12   0.99   0.91   0.85
N(total)         237   1323   2927   4131  10876  14583  13450  11227   5722
<Redundancy>     2.0    2.3    2.4    2.2    4.5    6.4    6.9    6.2    4.7
Complet. [%%]    76.6   95.4   96.3   93.7   90.5   72.5   58.1   53.6   43.0
<I/sigma>      151.6   80.5   55.7   32.2   17.5   12.7    9.7    7.7    6.6
R(int)         0.023  0.019  0.022  0.027  0.030  0.034  0.041  0.052  0.056
#----------------------------------------------------------------------------
;
_stoe_measurement_identifier DCM_EtOH_PE
_stoe_measurement_max_exposure_per_frame '5.0 s'
_stoe_measurement_mean_exposure_per_frame '4.2 s'
_stoe_measurement_min_exposure_per_frame '1.0 s'
_stoe_measurement_total_exposure_time '7.4 h'
_stoe_measurement_total_frame_number 6310
_stoe_measurement_total_run_number 99
_stoe_measurement_tube_power '50.0 W'

loop_
_space_group_symop_operation_xyz
'x, y, z'

loop_
_atom_site_label
_atom_site_type_symbol
_atom_site_fract_x
_atom_site_fract_y
_atom_site_fract_z
_atom_site_U_iso_or_equiv
_atom_site_adp_type
_atom_site_occupancy
_atom_site_site_symmetry_order
_atom_site_calc_flag
_atom_site_refinement_flags_posn
_atom_site_refinement_flags_adp
_atom_site_refinement_flags_occupancy
_atom_site_disorder_assembly
_atom_site_disorder_group
Re1 Re 0.30622(7) 1.28932(6) 0.81659(6) 0.0567(3) Uani 1 1 d . . . . .
Re2 Re 0.30454(7) 0.67300(6) 0.50995(6) 0.0586(3) Uani 1 1 d . . . . .
Cl1 Cl 0.1128(6) 0.6491(6) 0.5435(5) 0.0727(18) Uani 1 1 d . . . . .
Cl2 Cl 0.1171(6) 1.2555(5) 0.8579(5) 0.0654(16) Uani 1 1 d . . . . .
O1 O 0.5356(15) 1.3286(15) 0.7597(15) 0.075(5) Uani 1 1 d . . . . .
O2 O 0.3924(16) 1.4085(18) 1.0444(13) 0.088(6) Uani 1 1 d . . . . .
O3 O 0.396(2) 1.1029(17) 0.836(2) 0.122(9) Uani 1 1 d . . . . .
O4 O 0.377(3) 0.8500(14) 0.7217(15) 0.113(9) Uani 1 1 d . . . . .
O5 O 0.381(2) 0.5359(14) 0.6115(13) 0.104(8) Uani 1 1 d . . . . .
O12 O 0.5431(14) 0.6943(18) 0.4557(17) 0.086(6) Uani 1 1 d . . . . .
N2 N 0.2244(11) 1.2017(10) 0.6584(8) 0.055(4) Uani 1 1 d G . . . .
C1 C 0.2235(12) 1.0940(10) 0.6021(10) 0.060(4) Uani 1 1 d G . . . .
H1 H 0.266604 1.055995 0.628623 0.071 Uiso 1 1 calc R U . . .
C2 C 0.1590(15) 1.0427(8) 0.5066(9) 0.063(4) Uani 1 1 d G U . . .
C3 C 0.0953(13) 1.0990(10) 0.4673(9) 0.0687(7) Uani 1 1 d G U . . .
H3 H 0.051602 1.064238 0.402743 0.082 Uiso 1 1 calc R U . . .
C4 C 0.0961(13) 1.2066(10) 0.5236(10) 0.0687(7) Uani 1 1 d G U . . .
H4 H 0.053020 1.244621 0.497088 0.082 Uiso 1 1 calc R U . . .
C5 C 0.1607(13) 1.2579(8) 0.6191(9) 0.054(4) Uani 1 1 d G U . . .
N3 N 0.227(2) 0.7675(17) 0.4430(16) 0.0681(10) Uani 1 1 d . U . . .
N4 N 0.2442(15) 0.5591(13) 0.3467(12) 0.050(4) Uani 1 1 d . . . . .
C10 C 0.2144(12) 1.5120(9) 0.8506(7) 0.063(5) Uani 1 1 d G . . . .
N1 N 0.2175(11) 1.4074(9) 0.7822(9) 0.053(4) Uani 1 1 d G . . . .
C6 C 0.1648(13) 1.3685(7) 0.6816(8) 0.056(5) Uani 1 1 d G . . . .
C7 C 0.1090(13) 1.4342(10) 0.6494(7) 0.0687(7) Uani 1 1 d G . . . .
H7 H 0.073364 1.407926 0.581423 0.082 Uiso 1 1 calc R U . . .
C8 C 0.1059(13) 1.5388(9) 0.7178(10) 0.0687(7) Uani 1 1 d G . . . .
H8 H 0.068157 1.583265 0.696029 0.082 Uiso 1 1 calc R U . . .
C9 C 0.1586(13) 1.5777(7) 0.8184(9) 0.064(5) Uani 1 1 d G . . . .
C11 C 0.2748(17) 1.5544(14) 0.9560(13) 0.052(4) Uani 1 1 d . . . . .
H11A H 0.355354 1.551528 0.952507 0.063 Uiso 1 1 calc R U . . .
H11B H 0.251908 1.512679 0.990480 0.063 Uiso 1 1 calc R U . . .
C12 C 0.247(2) 1.671(2) 1.0192(16) 0.077(7) Uani 1 1 d . . . . .
H12 H 0.277133 1.705300 1.093281 0.092 Uiso 1 1 calc R U . . .
C13 C 0.112(3) 1.671(3) 0.995(3) 0.096(3) Uani 1 1 d . . . . .
H13A H 0.069967 1.604685 0.979035 0.115 Uiso 1 1 calc R U . . .
H13B H 0.078994 1.730806 1.045787 0.115 Uiso 1 1 calc R U . . .
C14 C 0.146(2) 1.6831(17) 0.8993(17) 0.073(6) Uani 1 1 d . . . . .
H14 H 0.101419 1.728243 0.877637 0.088 Uiso 1 1 calc R U . . .
C15 C 0.269(2) 1.7321(18) 0.961(2) 0.076(6) Uani 1 1 d . . . . .
C16 C 0.373(2) 1.713(2) 0.905(2) 0.088(8) Uani 1 1 d . . . . .
H16A H 0.438917 1.737637 0.956103 0.133 Uiso 1 1 calc R U . . .
H16B H 0.372329 1.751371 0.864157 0.133 Uiso 1 1 calc R U . . .
H16C H 0.374286 1.639482 0.860882 0.133 Uiso 1 1 calc R U . . .
C17 C 0.273(3) 1.854(2) 1.035(2) 0.096(3) Uani 1 1 d . . . . .
H17A H 0.215930 1.866280 1.079130 0.143 Uiso 1 1 d . U . . .
H17B H 0.264010 1.890640 0.994630 0.143 Uiso 1 1 d . U . . .
H17C H 0.345230 1.875630 1.076890 0.143 Uiso 1 1 d . U . . .
C18 C 0.222(3) 0.871(2) 0.4913(19) 0.0681(10) Uani 1 1 d . U . . .
H18 H 0.260730 0.906378 0.558318 0.082 Uiso 1 1 calc R U . . .
C19 C 0.165(2) 0.934(2) 0.4520(18) 0.0683(10) Uani 1 1 d . U . . .
C20 C 0.108(2) 0.8678(19) 0.3460(17) 0.0687(7) Uani 1 1 d . U . . .
H20 H 0.068550 0.899778 0.310468 0.082 Uiso 1 1 calc R U . . .
C21 C 0.112(2) 0.7632(19) 0.2993(18) 0.0687(7) Uani 1 1 d . U . . .
H21 H 0.069959 0.723337 0.234561 0.082 Uiso 1 1 calc R U . . .
C22 C 0.174(2) 0.7154(19) 0.3444(18) 0.0684(9) Uani 1 1 d D U . . .
C23 C 0.182(2) 0.5963(16) 0.2902(15) 0.059(6) Uani 1 1 d D . . . .
C24 C 0.139(2) 0.5387(19) 0.1901(17) 0.0687(7) Uani 1 1 d . . . . .
H24 H 0.099127 0.570482 0.154406 0.082 Uiso 1 1 calc R U . . .
C25 C 0.153(2) 0.4354(18) 0.1412(17) 0.0687(7) Uani 1 1 d . . . . .
H25 H 0.118918 0.393747 0.073305 0.082 Uiso 1 1 calc R U . . .
C26 C 0.2188(18) 0.3927(15) 0.1945(15) 0.058(5) Uani 1 1 d . . . . .
C27 C 0.255(2) 0.4546(18) 0.2966(15) 0.061(5) Uani 1 1 d . . . . .
C28 C 0.3227(18) 0.409(2) 0.3590(15) 0.068(6) Uani 1 1 d . . . . .
H28A H 0.395919 0.447772 0.386826 0.082 Uiso 1 1 calc R U . . .
H28B H 0.283790 0.413693 0.417218 0.082 Uiso 1 1 calc R U . . .
C29 C 0.3372(19) 0.2965(18) 0.290(2) 0.074(6) Uani 1 1 d . . . . .
H29 H 0.381521 0.260280 0.323387 0.089 Uiso 1 1 calc R U . . .
C30 C 0.367(3) 0.280(3) 0.188(2) 0.096(3) Uani 1 1 d . . . . .
H30A H 0.397447 0.213094 0.150014 0.115 Uiso 1 1 calc R U . . .
H30B H 0.415491 0.337770 0.190919 0.115 Uiso 1 1 calc R U . . .
C31 C 0.242(2) 0.2821(17) 0.1518(16) 0.077(7) Uani 1 1 d . . . . .
H31 H 0.216982 0.238219 0.077495 0.092 Uiso 1 1 calc R U . . .
C32 C 0.221(2) 0.235(2) 0.2251(17) 0.072(6) Uani 1 1 d . . . . .
C33 C 0.106(2) 0.2610(19) 0.276(2) 0.083(8) Uani 1 1 d . . . . .
H33A H 0.102352 0.230832 0.324025 0.124 Uiso 1 1 calc R U . . .
H33B H 0.043652 0.232089 0.222374 0.124 Uiso 1 1 calc R U . . .
H33C H 0.104343 0.336088 0.313120 0.124 Uiso 1 1 calc R U . . .
C34 C 0.224(3) 0.114(2) 0.171(2) 0.096(3) Uani 1 1 d . . . . .
H34A H 0.175970 0.078300 0.107760 0.143 Uiso 1 1 d . U . . .
H34B H 0.186720 0.082820 0.218180 0.143 Uiso 1 1 d . U . . .
H34C H 0.294190 0.086170 0.166500 0.143 Uiso 1 1 d . U . . .
C69 C 0.439(2) 1.316(2) 0.781(2) 0.067(7) Uani 1 1 d . . . . .
C70 C 0.366(2) 1.3648(19) 0.958(2) 0.071(4) Uani 1 1 d . . . . .
C71 C 0.362(2) 1.1672(19) 0.827(2) 0.071(4) Uani 1 1 d . . . . .
C72 C 0.449(2) 0.687(2) 0.477(2) 0.072(8) Uani 1 1 d . . . . .
C73 C 0.341(2) 0.7895(18) 0.6458(19) 0.071(4) Uani 1 1 d . . . . .
C74 C 0.356(3) 0.583(2) 0.572(2) 0.071(4) Uani 1 1 d . . . . .
Re3 Re -0.32555(7) 0.68596(6) 0.16915(6) 0.0608(3) Uani 1 1 d . . . . .
Re4 Re -0.30992(7) 1.30758(6) 0.46357(6) 0.0588(3) Uani 1 1 d . . . . .
Cl3 Cl -0.1397(7) 0.6998(7) 0.1146(6) 0.084(2) Uani 1 1 d . . . . .
Cl4 Cl -0.1172(7) 1.3081(6) 0.4166(6) 0.0741(17) Uani 1 1 d . . . . .
O6 O -0.543(3) 0.661(3) 0.238(3) 0.160(14) Uani 1 1 d . . . . .
O7 O -0.411(2) 0.8701(17) 0.1360(18) 0.110(8) Uani 1 1 d . . . . .
O8 O -0.4317(17) 0.5597(14) -0.0602(14) 0.083(5) Uani 1 1 d . . . . .
O9 O -0.532(2) 1.304(2) 0.534(2) 0.103(8) Uani 1 1 d . . . . .
O10 O -0.3999(17) 1.1186(17) 0.2529(14) 0.088(6) Uani 1 1 d . . . . .
O11 O -0.3967(15) 1.4345(15) 0.3532(13) 0.078(5) Uani 1 1 d . . . . .
N5 N -0.2504(10) 0.5705(9) 0.2109(10) 0.056(4) Uani 1 1 d G . . . .
C40 C -0.1755(12) 0.6158(8) 0.3007(9) 0.063(6) Uani 1 1 d G . . . .
C41 C -0.1128(12) 0.5533(11) 0.3323(9) 0.0687(7) Uani 1 1 d G . . . .
H41 H -0.062148 0.583862 0.392973 0.082 Uiso 1 1 calc R U . . .
C42 C -0.1250(13) 0.4455(10) 0.2742(11) 0.0687(7) Uani 1 1 d G . . . .
H42 H -0.082583 0.403163 0.295565 0.082 Uiso 1 1 calc R U . . .
C43 C -0.1999(14) 0.4002(8) 0.1844(11) 0.073(2) Uani 1 1 d G U . . .
C44 C -0.2626(12) 0.4627(10) 0.1528(9) 0.073(2) Uani 1 1 d G U . . .
N6 N -0.2430(19) 0.7778(15) 0.3236(13) 0.072(6) Uani 1 1 d . . . . .
N7 N -0.2377(15) 1.2186(13) 0.5377(13) 0.048(4) Uani 1 1 d . . . . .
N8 N -0.2313(16) 1.4249(16) 0.6185(14) 0.057(4) Uani 1 1 d . . . . .
C35 C -0.244(3) 0.8786(17) 0.3755(18) 0.079(8) Uani 1 1 d . . . . .
H35 H -0.288358 0.913118 0.346030 0.095 Uiso 1 1 calc R U . . .
C36 C -0.1815(18) 0.9398(16) 0.4731(16) 0.063(6) Uani 1 1 d . . . . .
C37 C -0.110(2) 0.8869(17) 0.5118(16) 0.0687(7) Uani 1 1 d . . . . .
H37 H -0.062240 0.923127 0.573730 0.082 Uiso 1 1 calc R U . . .
C38 C -0.112(2) 0.7814(18) 0.4570(16) 0.0687(7) Uani 1 1 d . . . . .
H38 H -0.069426 0.743995 0.484512 0.082 Uiso 1 1 calc R U . . .
C39 C -0.174(2) 0.7290(17) 0.3638(16) 0.063(5) Uani 1 1 d . . . . .
C45 C -0.337(2) 0.4150(18) 0.055(2) 0.073(2) Uani 1 1 d . U . . .
H45A H -0.312894 0.441140 0.007821 0.087 Uiso 1 1 calc R U . . .
H45B H -0.413179 0.435273 0.068781 0.087 Uiso 1 1 calc R U . . .
C46 C -0.339(2) 0.2965(18) 0.005(2) 0.073(2) Uani 1 1 d . U . . .
H46 H -0.390871 0.257797 -0.059111 0.088 Uiso 1 1 calc R U . . .
C47 C -0.353(2) 0.2680(19) 0.101(2) 0.073(2) Uani 1 1 d . U . . .
H47A H -0.392338 0.318492 0.155809 0.088 Uiso 1 1 calc R U . . .
H47B H -0.383737 0.196218 0.079888 0.088 Uiso 1 1 calc R U . . .
C48 C -0.228(2) 0.2844(18) 0.122(2) 0.073(2) Uani 1 1 d . U . . .
H48 H -0.189431 0.238585 0.147043 0.087 Uiso 1 1 calc R U . . .
C49 C -0.222(2) 0.2603(18) 0.005(2) 0.073(2) Uani 1 1 d . U . . .
C50 C -0.139(3) 0.306(3) -0.029(2) 0.096(3) Uani 1 1 d . . . . .
H50A H -0.130823 0.259580 -0.100157 0.143 Uiso 1 1 calc R U . . .
H50B H -0.068766 0.316201 0.014038 0.143 Uiso 1 1 calc R U . . .
H50C H -0.161023 0.372153 -0.023248 0.143 Uiso 1 1 calc R U . . .
C51 C -0.231(3) 0.139(2) -0.059(2) 0.096(3) Uani 1 1 d . . . . .
H51A H -0.278248 0.107748 -0.027903 0.143 Uiso 1 1 calc R U . . .
H51B H -0.157161 0.114089 -0.059466 0.143 Uiso 1 1 calc R U . . .
H51C H -0.262846 0.120009 -0.129363 0.143 Uiso 1 1 calc R U . . .
C52 C -0.234(3) 1.1133(19) 0.4872(16) 0.063(6) Uani 1 1 d . . . . .
H52 H -0.271841 1.076612 0.420192 0.076 Uiso 1 1 calc R U . . .
C53 C -0.176(2) 1.0587(15) 0.5310(17) 0.061(5) Uani 1 1 d . . . . .
C54 C -0.127(2) 1.1051(19) 0.6285(17) 0.0687(7) Uani 1 1 d . . . . .
H54 H -0.093500 1.067123 0.660600 0.082 Uiso 1 1 calc R U . . .
C55 C -0.129(2) 1.2165(19) 0.6814(18) 0.0687(7) Uani 1 1 d . . . . .
H55 H -0.091582 1.253160 0.748669 0.082 Uiso 1 1 calc R U . . .
C56 C -0.1863(18) 1.2723(17) 0.6348(14) 0.053(4) Uani 1 1 d . . . . .
C57 C -0.1902(19) 1.377(2) 0.6799(16) 0.063(6) Uani 1 1 d . . . . .
C58 C -0.147(2) 1.4432(19) 0.7806(17) 0.0687(7) Uani 1 1 d . . . . .
H58 H -0.114390 1.415066 0.823061 0.082 Uiso 1 1 calc R U . . .
C59 C -0.151(2) 1.5513(18) 0.8203(17) 0.0687(7) Uani 1 1 d . . . . .
H59 H -0.128749 1.593664 0.891130 0.082 Uiso 1 1 calc R U . . .
C60 C -0.184(2) 1.5939(19) 0.7631(19) 0.077(4) Uani 1 1 d . U . . .
C61 C -0.232(2) 1.5267(17) 0.6542(15) 0.065(6) Uani 1 1 d . . . . .
C62 C -0.281(2) 1.5769(15) 0.5926(16) 0.061(5) Uani 1 1 d . . . . .
H62A H -0.361123 1.557251 0.575769 0.073 Uiso 1 1 calc R U . . .
H62B H -0.247692 1.551688 0.527448 0.073 Uiso 1 1 calc R U . . .
C63 C -0.260(3) 1.700(2) 0.652(2) 0.090(8) Uani 1 1 d . . . . .
H63 H -0.287279 1.737935 0.612630 0.109 Uiso 1 1 calc R U . . .
C64 C -0.147(3) 1.730(2) 0.701(3) 0.087(8) Uani 1 1 d . . . . .
H64A H -0.123492 1.803404 0.722069 0.104 Uiso 1 1 calc R U . . .
H64B H -0.093051 1.684121 0.662007 0.104 Uiso 1 1 calc R U . . .
C65 C -0.180(2) 1.7092(19) 0.7930(19) 0.077(4) Uani 1 1 d . U . . .
H65 H -0.141043 1.755933 0.862314 0.092 Uiso 1 1 calc R U . . .
C66 C -0.290(2) 1.7427(19) 0.7637(19) 0.077(4) Uani 1 1 d . U . . .
C67 C -0.392(3) 1.692(2) 0.782(2) 0.096(3) Uani 1 1 d . . . . .
H67A H -0.457604 1.723754 0.770220 0.143 Uiso 1 1 calc R U . . .
H67B H -0.383326 1.700271 0.852202 0.143 Uiso 1 1 calc R U . . .
H67C H -0.399666 1.617783 0.734081 0.143 Uiso 1 1 calc R U . . .
C68 C -0.298(3) 1.863(2) 0.808(2) 0.096(3) Uani 1 1 d . . . . .
H68A H -0.235297 1.893889 0.791651 0.143 Uiso 1 1 calc R U . . .
H68B H -0.297392 1.892722 0.882673 0.143 Uiso 1 1 calc R U . . .
H68C H -0.367131 1.876256 0.777911 0.143 Uiso 1 1 calc R U . . .
C75 C -0.467(2) 0.662(2) 0.2095(16) 0.063(7) Uani 1 1 d . . . . .
C76 C -0.389(3) 0.600(2) 0.027(2) 0.078(7) Uani 1 1 d . . . . .
C77 C -0.374(2) 0.799(2) 0.147(2) 0.081(8) Uani 1 1 d . . . . .
C78 C -0.454(3) 1.311(3) 0.5104(19) 0.080(10) Uani 1 1 d . . . . .
C79 C -0.367(2) 1.193(2) 0.334(2) 0.073(6) Uani 1 1 d . . . . .
C80 C -0.363(3) 1.3896(19) 0.394(2) 0.074(7) Uani 1 1 d . . . . .

loop_
_atom_site_aniso_label
_atom_site_aniso_U_11
_atom_site_aniso_U_22
_atom_site_aniso_U_33
_atom_site_aniso_U_23
_atom_site_aniso_U_13
_atom_site_aniso_U_12
Re1 0.0562(6) 0.0564(6) 0.0535(5) 0.0244(4) -0.0120(4) 0.0044(4)
Re2 0.0589(7) 0.0583(6) 0.0492(5) 0.0192(4) -0.0135(4) 0.0058(5)
Cl1 0.060(4) 0.104(5) 0.063(3) 0.045(3) 0.007(3) 0.010(3)
Cl2 0.052(3) 0.076(3) 0.059(3) 0.026(3) -0.005(2) -0.008(3)
O1 0.042(9) 0.082(11) 0.075(10) 0.015(9) -0.007(8) -0.005(8)
O2 0.063(11) 0.118(15) 0.053(9) 0.016(10) -0.014(8) -0.014(10)
O3 0.14(2) 0.076(14) 0.16(2) 0.074(16) -0.042(18) 0.014(14)
O4 0.19(3) 0.046(9) 0.055(10) -0.010(8) -0.028(13) 0.019(12)
O5 0.18(2) 0.057(9) 0.057(9) 0.016(8) -0.042(12) 0.012(11)
O12 0.026(8) 0.121(16) 0.098(13) 0.041(11) -0.013(8) -0.007(9)
N2 0.045(8) 0.066(6) 0.060(6) 0.033(5) 0.004(5) 0.012(6)
C1 0.066(11) 0.067(6) 0.053(6) 0.033(6) 0.004(6) 0.015(7)
C2 0.067(9) 0.075(4) 0.052(6) 0.033(5) 0.005(6) 0.009(6)
C3 0.0762(11) 0.0687(10) 0.0548(10) 0.0261(9) -0.0135(10) 0.0019(10)
C4 0.0762(11) 0.0687(10) 0.0548(10) 0.0261(9) -0.0135(10) 0.0019(10)
C5 0.049(8) 0.063(4) 0.050(4) 0.026(3) -0.002(5) 0.010(5)
N3 0.0758(18) 0.0682(15) 0.0544(15) 0.0261(14) -0.0130(15) 0.0018(16)
N4 0.048(9) 0.052(8) 0.030(7) 0.000(6) 0.000(6) -0.002(7)
C10 0.041(11) 0.076(13) 0.069(12) 0.033(10) -0.012(9) -0.004(9)
N1 0.063(11) 0.052(9) 0.050(9) 0.029(8) 0.006(8) 0.013(8)
C6 0.074(15) 0.038(9) 0.051(11) 0.016(8) 0.001(10) 0.019(9)
C7 0.0762(11) 0.0687(10) 0.0548(10) 0.0261(9) -0.0135(10) 0.0019(10)
C8 0.0762(11) 0.0687(10) 0.0548(10) 0.0261(9) -0.0135(10) 0.0019(10)
C9 0.069(14) 0.061(11) 0.070(12) 0.036(10) 0.002(10) 0.018(10)
C11 0.059(12) 0.058(10) 0.038(8) 0.026(8) -0.023(8) -0.010(9)
C12 0.067(15) 0.097(16) 0.047(10) 0.020(11) -0.024(10) 0.013(12)
C13 0.091(7) 0.085(5) 0.089(6) 0.021(4) -0.002(5) 0.021(5)
C14 0.087(17) 0.063(12) 0.059(12) 0.017(10) 0.010(12) 0.017(11)
C15 0.050(13) 0.065(12) 0.099(17) 0.024(12) 0.000(12) 0.007(10)
C16 0.089(19) 0.096(18) 0.086(16) 0.055(15) -0.028(14) 0.001(15)
C17 0.091(7) 0.085(5) 0.089(6) 0.021(4) -0.002(5) 0.021(5)
C18 0.0757(18) 0.0682(16) 0.0545(15) 0.0262(13) -0.0131(15) 0.0019(16)
C19 0.0759(16) 0.0684(14) 0.0546(14) 0.0263(12) -0.0134(14) 0.0019(15)
C20 0.0762(11) 0.0687(10) 0.0548(10) 0.0261(9) -0.0135(10) 0.0019(10)
C21 0.0762(11) 0.0687(10) 0.0548(10) 0.0261(9) -0.0135(10) 0.0019(10)
C22 0.0760(16) 0.0685(14) 0.0545(14) 0.0261(12) -0.0131(14) 0.0018(14)
C23 0.060(14) 0.050(11) 0.043(10) -0.003(9) 0.010(10) 0.001(10)
C24 0.0762(11) 0.0687(10) 0.0548(10) 0.0261(9) -0.0135(10) 0.0019(10)
C25 0.0762(11) 0.0687(10) 0.0548(10) 0.0261(9) -0.0135(10) 0.0019(10)
C26 0.055(12) 0.055(10) 0.055(10) 0.014(8) 0.011(9) 0.010(9)
C27 0.070(14) 0.070(12) 0.041(9) 0.022(9) 0.007(9) 0.021(10)
C28 0.047(12) 0.108(17) 0.047(10) 0.035(11) -0.017(9) 0.026(11)
C29 0.052(12) 0.070(13) 0.085(15) 0.026(11) -0.022(11) 0.013(10)
C30 0.091(7) 0.085(5) 0.089(6) 0.021(4) -0.002(5) 0.021(5)
C31 0.11(2) 0.061(12) 0.048(10) 0.009(9) 0.006(12) 0.011(12)
C32 0.068(15) 0.089(16) 0.051(11) 0.023(11) 0.002(10) 0.003(12)
C33 0.084(19) 0.055(13) 0.086(17) 0.015(12) -0.006(14) -0.013(12)
C34 0.091(7) 0.085(5) 0.089(6) 0.021(4) -0.002(5) 0.021(5)
C69 0.049(15) 0.077(15) 0.100(19) 0.063(15) 0.006(13) 0.007(12)
C70 0.083(10) 0.051(6) 0.063(7) 0.017(5) -0.031(6) 0.002(6)
C71 0.083(10) 0.051(6) 0.063(7) 0.017(5) -0.031(6) 0.002(6)
C72 0.051(16) 0.064(13) 0.078(16) 0.013(11) 0.001(12) -0.007(11)
C73 0.083(10) 0.051(6) 0.063(7) 0.017(5) -0.031(6) 0.002(6)
C74 0.083(10) 0.051(6) 0.063(7) 0.017(5) -0.031(6) 0.002(6)
Re3 0.0509(6) 0.0578(6) 0.0605(6) 0.0183(5) -0.0136(5) 0.0053(5)
Re4 0.0657(7) 0.0586(6) 0.0418(4) 0.0150(4) -0.0072(4) 0.0125(5)
Cl3 0.076(5) 0.102(5) 0.064(3) 0.032(3) -0.003(3) -0.014(4)
Cl4 0.074(4) 0.084(4) 0.072(4) 0.041(3) 0.007(3) 0.022(3)
O6 0.16(3) 0.19(3) 0.14(3) 0.07(2) 0.07(2) 0.07(3)
O7 0.122(18) 0.072(12) 0.103(15) 0.027(11) -0.062(14) -0.022(13)
O8 0.096(13) 0.069(10) 0.072(10) 0.027(9) -0.026(10) 0.011(9)
O9 0.090(17) 0.114(17) 0.105(17) 0.044(14) 0.036(14) 0.003(13)
O10 0.084(13) 0.094(13) 0.064(10) 0.024(10) -0.033(10) -0.014(10)
O11 0.072(11) 0.097(13) 0.065(9) 0.037(10) -0.001(8) 0.032(9)
N5 0.041(9) 0.060(11) 0.055(9) 0.016(8) 0.004(7) -0.001(8)
C40 0.036(11) 0.093(17) 0.064(13) 0.039(13) 0.000(10) -0.007(11)
C41 0.0762(11) 0.0687(10) 0.0548(10) 0.0261(9) -0.0135(10) 0.0019(10)
C42 0.0762(11) 0.0687(10) 0.0548(10) 0.0261(9) -0.0135(10) 0.0019(10)
C43 0.059(5) 0.066(4) 0.088(5) 0.033(4) -0.009(4) -0.001(4)
C44 0.059(5) 0.066(4) 0.087(5) 0.033(4) -0.009(4) -0.001(4)
N6 0.083(15) 0.062(10) 0.042(8) 0.002(8) -0.021(9) 0.006(10)
N7 0.045(9) 0.054(8) 0.039(7) 0.018(6) -0.015(6) 0.012(7)
N8 0.046(10) 0.073(12) 0.056(10) 0.031(9) 0.003(8) 0.019(8)
C35 0.12(2) 0.044(11) 0.056(12) 0.003(9) -0.010(13) 0.026(12)
C36 0.048(12) 0.060(11) 0.059(11) 0.014(9) -0.028(9) 0.008(9)
C37 0.0762(11) 0.0687(10) 0.0548(10) 0.0261(9) -0.0135(10) 0.0019(10)
C38 0.0762(11) 0.0687(10) 0.0548(10) 0.0261(9) -0.0135(10) 0.0019(10)
C39 0.071(15) 0.063(12) 0.054(10) 0.021(9) 0.010(10) 0.023(10)
C45 0.059(5) 0.067(4) 0.088(5) 0.033(4) -0.009(4) -0.001(4)
C46 0.059(5) 0.066(4) 0.088(5) 0.033(4) -0.009(4) -0.001(4)
C47 0.059(5) 0.067(4) 0.088(5) 0.033(4) -0.008(4) -0.001(4)
C48 0.059(5) 0.066(4) 0.088(5) 0.033(4) -0.008(4) -0.001(4)
C49 0.059(5) 0.066(4) 0.088(5) 0.033(4) -0.009(4) -0.001(4)
C50 0.091(7) 0.085(5) 0.089(6) 0.021(4) -0.002(5) 0.021(5)
C51 0.091(7) 0.085(5) 0.089(6) 0.021(4) -0.002(5) 0.021(5)
C52 0.100(18) 0.062(11) 0.032(8) 0.025(8) -0.004(9) 0.021(11)
C53 0.065(13) 0.043(9) 0.055(10) 0.009(8) -0.015(9) 0.007(9)
C54 0.0762(11) 0.0687(10) 0.0548(10) 0.0261(9) -0.0135(10) 0.0019(10)
C55 0.0762(11) 0.0687(10) 0.0548(10) 0.0261(9) -0.0135(10) 0.0019(10)
C56 0.046(10) 0.068(12) 0.035(8) 0.019(8) -0.013(7) -0.004(8)
C57 0.048(13) 0.099(19) 0.049(11) 0.044(13) -0.016(9) 0.007(12)
C58 0.0762(11) 0.0687(10) 0.0548(10) 0.0261(9) -0.0135(10) 0.0019(10)
C59 0.0762(11) 0.0687(10) 0.0548(10) 0.0261(9) -0.0135(10) 0.0019(10)
C60 0.066(8) 0.071(7) 0.065(7) 0.007(6) -0.008(6) 0.004(6)
C61 0.077(16) 0.061(12) 0.035(9) 0.000(8) 0.006(9) 0.007(11)
C62 0.076(15) 0.047(10) 0.054(10) 0.019(8) 0.001(10) 0.008(9)
C63 0.11(2) 0.073(15) 0.093(18) 0.041(14) -0.010(16) 0.007(14)
C64 0.069(17) 0.064(14) 0.13(2) 0.038(15) 0.030(17) 0.013(12)
C65 0.066(8) 0.071(7) 0.065(7) 0.007(6) -0.008(6) 0.004(6)
C66 0.066(8) 0.070(7) 0.065(7) 0.007(6) -0.008(6) 0.004(6)
C67 0.091(7) 0.085(5) 0.089(6) 0.021(4) -0.002(5) 0.021(5)
C68 0.091(7) 0.085(5) 0.089(6) 0.021(4) -0.002(5) 0.021(5)
C75 0.057(16) 0.083(16) 0.027(8) 0.009(9) -0.011(9) 0.006(12)
C76 0.069(16) 0.076(16) 0.070(15) 0.022(12) -0.023(12) -0.003(12)
C77 0.078(17) 0.080(16) 0.062(13) 0.016(12) -0.028(12) 0.028(13)
C78 0.08(2) 0.12(2) 0.042(11) 0.030(13) -0.002(12) 0.066(17)
C79 0.066(15) 0.084(15) 0.061(13) 0.029(12) -0.012(11) 0.024(12)
C80 0.095(19) 0.049(11) 0.076(15) 0.030(11) -0.004(13) 0.018(11)

loop_
_atom_type_symbol
_atom_type_description
_atom_type_scat_dispersion_real
_atom_type_scat_dispersion_imag
_atom_type_scat_source
C C 0.0181 0.0091 'International Tables Vol C Tables 4.2.6.8 and 6.1.1.4'
H H 0.0000 0.0000 'International Tables Vol C Tables 4.2.6.8 and 6.1.1.4'
Cl Cl 0.3639 0.7018 'International Tables Vol C Tables 4.2.6.8 and 6.1.1.4'
N N 0.0311 0.0180 'International Tables Vol C Tables 4.2.6.8 and 6.1.1.4'
O O 0.0492 0.0322 'International Tables Vol C Tables 4.2.6.8 and 6.1.1.4'
Re Re -5.2083 5.8923 'International Tables Vol C Tables 4.2.6.8 and 6.1.1.4'

loop_
_exptl_crystal_face_index_h
_exptl_crystal_face_index_k
_exptl_crystal_face_index_l
_exptl_crystal_face_perp_dist
15 0 -2 0.3253
21 16 30 0.1831
4 -12 15 0.1499
9 5 -30 0.1893
6 19 -30 0.1522
2 30 -21 0.1580
-1 30 20 0.1592
0 -1 5 0.1534
-1 -19 30 0.1564
-6 -15 8 0.2163
-17 -30 -14 0.2045
-21 5 -30 0.2017
-12 23 -30 0.1650
-8 15 8 0.1709
-1 -30 14 0.1197
4 -30 -17 0.1662
-1 0 -10 0.1594

loop_
_geom_angle_atom_site_label_1
_geom_angle_atom_site_label_2
_geom_angle_atom_site_label_3
_geom_angle
_geom_angle_site_symmetry_1
_geom_angle_site_symmetry_3
_geom_angle_publ_flag
N2 Re1 Cl2 81.7(4) . . ?
N2 Re1 N1 75.2(5) . . ?
N1 Re1 Cl2 81.3(4) . . ?
C69 Re1 Cl2 176.7(8) . . ?
C69 Re1 N2 96.1(10) . . ?
C69 Re1 N1 95.7(8) . . ?
C69 Re1 C70 88.5(14) . . ?
C69 Re1 C71 90.0(12) . . ?
C70 Re1 Cl2 93.7(10) . . ?
C70 Re1 N2 175.4(11) . . ?
C70 Re1 N1 103.8(8) . . ?
C70 Re1 C71 85.4(10) . . ?
C71 Re1 Cl2 92.7(9) . . ?
C71 Re1 N2 95.2(8) . . ?
C71 Re1 N1 169.2(8) . . ?
N3 Re2 Cl1 82.1(6) . . ?
N3 Re2 N4 75.7(8) . . ?
N4 Re2 Cl1 85.1(5) . . ?
C72 Re2 Cl1 176.9(10) . . ?
C72 Re2 N3 96.7(12) . . ?
C72 Re2 N4 91.9(10) . . ?
C72 Re2 C73 91.0(13) . . ?
C72 Re2 C74 90.5(14) . . ?
C73 Re2 Cl1 91.9(9) . . ?
C73 Re2 N3 93.9(9) . . ?
C73 Re2 N4 169.5(9) . . ?
C73 Re2 C74 87.1(10) . . ?
C74 Re2 Cl1 90.7(9) . . ?
C74 Re2 N3 172.8(11) . . ?
C74 Re2 N4 103.0(9) . . ?
C1 N2 Re1 123.6(7) . . ?
C1 N2 C5 120.0 . . ?
C5 N2 Re1 116.0(7) . . ?
N2 C1 H1 120.0 . . ?
C2 C1 N2 120.0 . . ?
C2 C1 H1 120.0 . . ?
C1 C2 C3 120.0 . . ?
C1 C2 C19 117.0(13) . . ?
C3 C2 C19 123.0(13) . . ?
C2 C3 H3 120.0 . . ?
C2 C3 C4 120.0 . . ?
C4 C3 H3 120.0 . . ?
C3 C4 H4 120.0 . . ?
C5 C4 C3 120.0 . . ?
C5 C4 H4 120.0 . . ?
N2 C5 C6 117.0(10) . . ?
C4 C5 N2 120.0 . . ?
C4 C5 C6 123.0(10) . . ?
C18 N3 Re2 125.8(17) . . ?
C18 N3 C22 117(2) . . ?
C22 N3 Re2 116.7(17) . . ?
C23 N4 Re2 116.4(13) . . ?
C23 N4 C27 114.1(16) . . ?
C27 N4 Re2 129.4(14) . . ?
N1 C10 C9 120.0 . . ?
N1 C10 C11 119.9(11) . . ?
C9 C10 C11 120.0(11) . . ?
C10 N1 Re1 125.8(6) . . ?
C6 N1 Re1 114.1(6) . . ?
C6 N1 C10 120.0 . . ?
N1 C6 C5 116.9(9) . . ?
N1 C6 C7 120.0 . . ?
C7 C6 C5 122.8(10) . . ?
C6 C7 H7 120.0 . . ?
C6 C7 C8 120.0 . . ?
C8 C7 H7 120.0 . . ?
C7 C8 H8 120.0 . . ?
C7 C8 C9 120.0 . . ?
C9 C8 H8 120.0 . . ?
C10 C9 C14 116.3(13) . . ?
C8 C9 C10 120.0 . . ?
C8 C9 C14 123.2(13) . . ?
C10 C11 H11A 110.0 . . ?
C10 C11 H11B 110.0 . . ?
C10 C11 C12 108.6(13) . . ?
H11A C11 H11B 108.3 . . ?
C12 C11 H11A 110.0 . . ?
C12 C11 H11B 110.0 . . ?
C11 C12 H12 115.4 . . ?
C11 C12 C13 105.7(19) . . ?
C13 C12 H12 115.4 . . ?
C15 C12 C11 110.1(19) . . ?
C15 C12 H12 115.4 . . ?
C15 C12 C13 92(2) . . ?
C12 C13 H13A 114.9 . . ?
C12 C13 H13B 114.9 . . ?
H13A C13 H13B 112.0 . . ?
C14 C13 C12 82(2) . . ?
C14 C13 H13A 114.9 . . ?
C14 C13 H13B 114.9 . . ?
C9 C14 C13 107(2) . . ?
C9 C14 H14 116.5 . . ?
C9 C14 C15 107.1(18) . . ?
C13 C14 H14 116.5 . . ?
C13 C14 C15 90(2) . . ?
C15 C14 H14 116.5 . . ?
C12 C15 C14 84.7(17) . . ?
C12 C15 C16 118(2) . . ?
C12 C15 C17 110(2) . . ?
C16 C15 C14 122(2) . . ?
C16 C15 C17 107(2) . . ?
C17 C15 C14 113(2) . . ?
C15 C16 H16A 109.5 . . ?
C15 C16 H16B 109.5 . . ?
C15 C16 H16C 109.5 . . ?
H16A C16 H16B 109.5 . . ?
H16A C16 H16C 109.5 . . ?
H16B C16 H16C 109.5 . . ?
C15 C17 H17A 108.9 . . ?
C15 C17 H17B 109.3 . . ?
C15 C17 H17C 108.0 . . ?
H17A C17 H17B 111.4 . . ?
H17A C17 H17C 109.3 . . ?
H17B C17 H17C 109.9 . . ?
N3 C18 H18 116.6 . . ?
N3 C18 C19 127(2) . . ?
C19 C18 H18 116.6 . . ?
C2 C19 C18 125(2) . . ?
C2 C19 C20 124(2) . . ?
C18 C19 C20 110(2) . . ?
C19 C20 H20 119.0 . . ?
C21 C20 C19 122(2) . . ?
C21 C20 H20 119.0 . . ?
C20 C21 H21 119.6 . . ?
C22 C21 C20 121(2) . . ?
C22 C21 H21 119.6 . . ?
N3 C22 C23 116(2) . . ?
C21 C22 N3 122(2) . . ?
C21 C22 C23 121(2) . . ?
N4 C23 C22 114.4(17) . . ?
N4 C23 C24 124(2) . . ?
C24 C23 C22 121(2) . . ?
C23 C24 H24 119.8 . . ?
C25 C24 C23 120(2) . . ?
C25 C24 H24 119.8 . . ?
C24 C25 H25 121.0 . . ?
C24 C25 C26 118(2) . . ?
C26 C25 H25 121.0 . . ?
C25 C26 C31 124.5(19) . . ?
C27 C26 C25 118(2) . . ?
C27 C26 C31 117(2) . . ?
N4 C27 C26 124.5(19) . . ?
N4 C27 C28 115.9(18) . . ?
C26 C27 C28 119(2) . . ?
C27 C28 H28A 109.8 . . ?
C27 C28 H28B 109.8 . . ?
H28A C28 H28B 108.3 . . ?
C29 C28 C27 109.2(16) . . ?
C29 C28 H28A 109.8 . . ?
C29 C28 H28B 109.8 . . ?
C28 C29 H29 115.2 . . ?
C28 C29 C32 111.2(18) . . ?
C30 C29 C28 112(2) . . ?
C30 C29 H29 115.2 . . ?
C30 C29 C32 83.7(19) . . ?
C32 C29 H29 115.2 . . ?
C29 C30 H30A 113.7 . . ?
C29 C30 H30B 113.7 . . ?
C29 C30 C31 90(2) . . ?
H30A C30 H30B 110.9 . . ?
C31 C30 H30A 113.7 . . ?
C31 C30 H30B 113.7 . . ?
C26 C31 C30 107(2) . . ?
C26 C31 H31 116.5 . . ?
C26 C31 C32 112.1(19) . . ?
C30 C31 H31 116.5 . . ?
C32 C31 C30 84(2) . . ?
C32 C31 H31 116.5 . . ?
C31 C32 C29 85.9(19) . . ?
C31 C32 C33 116(2) . . ?
C31 C32 C34 112(2) . . ?
C33 C32 C29 120.4(19) . . ?
C34 C32 C29 113(2) . . ?
C34 C32 C33 108(2) . . ?
C32 C33 H33A 109.5 . . ?
C32 C33 H33B 109.5 . . ?
C32 C33 H33C 109.5 . . ?
H33A C33 H33B 109.5 . . ?
H33A C33 H33C 109.5 . . ?
H33B C33 H33C 109.5 . . ?
C32 C34 H34A 114.7 . . ?
C32 C34 H34B 108.0 . . ?
C32 C34 H34C 118.6 . . ?
H34A C34 H34B 100.1 . . ?
H34A C34 H34C 111.5 . . ?
H34B C34 H34C 101.3 . . ?
O1 C69 Re1 174(2) . . ?
O2 C70 Re1 174(3) . . ?
O3 C71 Re1 177(3) . . ?
O12 C72 Re2 178(3) . . ?
O4 C73 Re2 170(3) . . ?
O5 C74 Re2 176(3) . . ?
N5 Re3 Cl3 83.0(4) . . ?
N6 Re3 Cl3 84.7(7) . . ?
N6 Re3 N5 76.1(7) . . ?
C75 Re3 Cl3 174.4(9) . . ?
C75 Re3 N5 91.9(9) . . ?
C75 Re3 N6 96.3(9) . . ?
C75 Re3 C76 87.5(11) . . ?
C76 Re3 Cl3 91.2(10) . . ?
C76 Re3 N5 101.7(9) . . ?
C76 Re3 N6 175.6(12) . . ?
C77 Re3 Cl3 92.9(10) . . ?
C77 Re3 N5 171.8(9) . . ?
C77 Re3 N6 96.5(9) . . ?
C77 Re3 C75 92.5(13) . . ?
C77 Re3 C76 85.5(12) . . ?
N7 Re4 Cl4 81.1(5) . . ?
N7 Re4 N8 74.5(7) . . ?
N8 Re4 Cl4 83.4(5) . . ?
C78 Re4 Cl4 175.7(7) . . ?
C78 Re4 N7 96.1(9) . . ?
C78 Re4 N8 92.6(10) . . ?
C78 Re4 C80 88.5(12) . . ?
C79 Re4 Cl4 94.2(9) . . ?
C79 Re4 N7 97.7(9) . . ?
C79 Re4 N8 172.1(9) . . ?
C79 Re4 C78 89.5(13) . . ?
C79 Re4 C80 83.0(11) . . ?
C80 Re4 Cl4 94.2(9) . . ?
C80 Re4 N7 175.3(11) . . ?
C80 Re4 N8 104.7(9) . . ?
C40 N5 Re3 112.9(7) . . ?
C40 N5 C44 120.0 . . ?
C44 N5 Re3 126.8(7) . . ?
N5 C40 C39 117.3(12) . . ?
C41 C40 N5 120.0 . . ?
C41 C40 C39 122.4(12) . . ?
C40 C41 H41 120.0 . . ?
C40 C41 C42 120.0 . . ?
C42 C41 H41 120.0 . . ?
C41 C42 H42 120.0 . . ?
C43 C42 C41 120.0 . . ?
C43 C42 H42 120.0 . . ?
C42 C43 C44 120.0 . . ?
C42 C43 C48 124.2(13) . . ?
C44 C43 C48 115.5(13) . . ?
N5 C44 C45 120.1(12) . . ?
C43 C44 N5 120.0 . . ?
C43 C44 C45 119.8(13) . . ?
C35 N6 Re3 124.8(16) . . ?
C35 N6 C39 117.5(18) . . ?
C39 N6 Re3 117.1(14) . . ?
C52 N7 Re4 122.6(13) . . ?
C56 N7 Re4 117.3(14) . . ?
C56 N7 C52 119.8(18) . . ?
C57 N8 Re4 111.6(15) . . ?
C61 N8 Re4 125.2(15) . . ?
C61 N8 C57 123(2) . . ?
N6 C35 H35 117.6 . . ?
N6 C35 C36 125(2) . . ?
C36 C35 H35 117.6 . . ?
C35 C36 C53 124.7(18) . . ?
C37 C36 C35 116.1(19) . . ?
C37 C36 C53 118.7(17) . . ?
C36 C37 H37 121.0 . . ?
C38 C37 C36 118.0(19) . . ?
C38 C37 H37 121.0 . . ?
C37 C38 H38 119.2 . . ?
C39 C38 C37 122(2) . . ?
C39 C38 H38 119.2 . . ?
N6 C39 C40 115.0(18) . . ?
N6 C39 C38 121.7(19) . . ?
C38 C39 C40 123.2(19) . . ?
C44 C45 H45A 109.4 . . ?
C44 C45 H45B 109.4 . . ?
C44 C45 C46 111.4(19) . . ?
H45A C45 H45B 108.0 . . ?
C46 C45 H45A 109.4 . . ?
C46 C45 H45B 109.4 . . ?
C45 C46 H46 116.7 . . ?
C45 C46 C47 103(2) . . ?
C45 C46 C49 112.0(19) . . ?
C47 C46 H46 116.7 . . ?
C49 C46 H46 116.7 . . ?
C49 C46 C47 87.3(18) . . ?
C46 C47 H47A 114.4 . . ?
C46 C47 H47B 114.4 . . ?
H47A C47 H47B 111.5 . . ?
C48 C47 C46 85.4(19) . . ?
C48 C47 H47A 114.4 . . ?
C48 C47 H47B 114.4 . . ?
C43 C48 C47 106.3(19) . . ?
C43 C48 H48 117.0 . . ?
C43 C48 C49 106.1(18) . . ?
C47 C48 H48 117.0 . . ?
C47 C48 C49 89.9(19) . . ?
C49 C48 H48 117.0 . . ?
C46 C49 C48 87(2) . . ?
C46 C49 C51 108(2) . . ?
C50 C49 C46 118(2) . . ?
C50 C49 C48 124(2) . . ?
C50 C49 C51 110(2) . . ?
C51 C49 C48 107(2) . . ?
C49 C50 H50A 109.5 . . ?
C49 C50 H50B 109.5 . . ?
C49 C50 H50C 109.5 . . ?
H50A C50 H50B 109.5 . . ?
H50A C50 H50C 109.5 . . ?
H50B C50 H50C 109.5 . . ?
C49 C51 H51A 109.5 . . ?
C49 C51 H51B 109.5 . . ?
C49 C51 H51C 109.5 . . ?
H51A C51 H51B 109.5 . . ?
H51A C51 H51C 109.5 . . ?
H51B C51 H51C 109.5 . . ?
N7 C52 H52 118.9 . . ?
N7 C52 C53 122(2) . . ?
C53 C52 H52 118.9 . . ?
C52 C53 C36 119.7(19) . . ?
C54 C53 C36 118(2) . . ?
C54 C53 C52 122(2) . . ?
C53 C54 H54 121.9 . . ?
C53 C54 C55 116(2) . . ?
C55 C54 H54 121.9 . . ?
C54 C55 H55 119.2 . . ?
C56 C55 C54 122(2) . . ?
C56 C55 H55 119.2 . . ?
N7 C56 C55 118(2) . . ?
N7 C56 C57 117.2(18) . . ?
C57 C56 C55 124.5(18) . . ?
C56 C57 N8 118.6(19) . . ?
C56 C57 C58 125(2) . . ?
C58 C57 N8 116(2) . . ?
C57 C58 H58 119.5 . . ?
C57 C58 C59 121(2) . . ?
C59 C58 H58 119.5 . . ?
C58 C59 H59 119.2 . . ?
C60 C59 C58 122(2) . . ?
C60 C59 H59 119.2 . . ?
C59 C60 C61 119(2) . . ?
C59 C60 C65 127(2) . . ?
C61 C60 C65 114(2) . . ?
N8 C61 C60 118(2) . . ?
N8 C61 C62 123.2(19) . . ?
C62 C61 C60 119(2) . . ?
C61 C62 H62A 109.2 . . ?
C61 C62 H62B 109.2 . . ?
C61 C62 C63 112.0(18) . . ?
H62A C62 H62B 107.9 . . ?
C63 C62 H62A 109.2 . . ?
C63 C62 H62B 109.2 . . ?
C62 C63 H63 115.6 . . ?
C64 C63 C62 110(2) . . ?
C64 C63 H63 115.6 . . ?
C64 C63 C66 84(2) . . ?
C66 C63 C62 112(2) . . ?
C66 C63 H63 115.6 . . ?
C63 C64 H64A 113.6 . . ?
C63 C64 H64B 113.6 . . ?
C63 C64 C65 90(2) . . ?
H64A C64 H64B 110.9 . . ?
C65 C64 H64A 113.6 . . ?
C65 C64 H64B 113.6 . . ?
C60 C65 C64 110(2) . . ?
C60 C65 H65 116.0 . . ?
C60 C65 C66 113(2) . . ?
C64 C65 H65 116.0 . . ?
C66 C65 C64 81(2) . . ?
C66 C65 H65 116.0 . . ?
C63 C66 C68 109(2) . . ?
C65 C66 C63 88(2) . . ?
C65 C66 C68 116(2) . . ?
C67 C66 C63 118(2) . . ?
C67 C66 C65 114(2) . . ?
C67 C66 C68 110(2) . . ?
C66 C67 H67A 109.5 . . ?
C66 C67 H67B 109.5 . . ?
C66 C67 H67C 109.5 . . ?
H67A C67 H67B 109.5 . . ?
H67A C67 H67C 109.5 . . ?
H67B C67 H67C 109.5 . . ?
C66 C68 H68A 109.5 . . ?
C66 C68 H68B 109.5 . . ?
C66 C68 H68C 109.5 . . ?
H68A C68 H68B 109.5 . . ?
H68A C68 H68C 109.5 . . ?
H68B C68 H68C 109.5 . . ?
O6 C75 Re3 171(3) . . ?
O8 C76 Re3 171(2) . . ?
O7 C77 Re3 176(3) . . ?
O9 C78 Re4 174(3) . . ?
O10 C79 Re4 178(2) . . ?
O11 C80 Re4 178(3) . . ?

loop_
_geom_bond_atom_site_label_1
_geom_bond_atom_site_label_2
_geom_bond_distance
_geom_bond_site_symmetry_2
_geom_bond_publ_flag
Re1 Cl2 2.500(7) . ?
Re1 N2 2.186(9) . ?
Re1 N1 2.243(8) . ?
Re1 C69 1.81(3) . ?
Re1 C70 1.90(2) . ?
Re1 C71 1.96(3) . ?
Re2 Cl1 2.454(7) . ?
Re2 N3 2.18(2) . ?
Re2 N4 2.235(15) . ?
Re2 C72 1.88(3) . ?
Re2 C73 1.94(2) . ?
Re2 C74 1.96(3) . ?
O1 C69 1.26(3) . ?
O2 C70 1.14(3) . ?
O3 C71 1.08(3) . ?
O4 C73 1.09(3) . ?
O5 C74 1.09(3) . ?
O12 C72 1.22(3) . ?
N2 C1 1.3900 . ?
N2 C5 1.3900 . ?
C1 H1 0.9400 . ?
C1 C2 1.3900 . ?
C2 C3 1.3900 . ?
C2 C19 1.41(3) . ?
C3 H3 0.9400 . ?
C3 C4 1.3900 . ?
C4 H4 0.9400 . ?
C4 C5 1.3900 . ?
C5 C6 1.434(13) . ?
N3 C18 1.34(3) . ?
N3 C22 1.37(3) . ?
N4 C23 1.35(3) . ?
N4 C27 1.36(3) . ?
C10 N1 1.3900 . ?
C10 C9 1.3900 . ?
C10 C11 1.479(17) . ?
N1 C6 1.3900 . ?
C6 C7 1.3900 . ?
C7 H7 0.9400 . ?
C7 C8 1.3900 . ?
C8 H8 0.9400 . ?
C8 C9 1.3900 . ?
C9 C14 1.47(2) . ?
C11 H11A 0.9800 . ?
C11 H11B 0.9800 . ?
C11 C12 1.58(3) . ?
C12 H12 0.9900 . ?
C12 C13 1.63(4) . ?
C12 C15 1.49(4) . ?
C13 H13A 0.9800 . ?
C13 H13B 0.9800 . ?
C13 C14 1.57(4) . ?
C14 H14 0.9900 . ?
C14 C15 1.62(3) . ?
C15 C16 1.52(4) . ?
C15 C17 1.60(4) . ?
C16 H16A 0.9700 . ?
C16 H16B 0.9700 . ?
C16 H16C 0.9700 . ?
C17 H17A 0.9525 . ?
C17 H17B 0.9455 . ?
C17 H17C 0.9694 . ?
C18 H18 0.9400 . ?
C18 C19 1.42(4) . ?
C19 C20 1.49(3) . ?
C20 H20 0.9400 . ?
C20 C21 1.35(3) . ?
C21 H21 0.9400 . ?
C21 C22 1.34(3) . ?
C22 C23 1.54(3) . ?
C23 C24 1.36(3) . ?
C24 H24 0.9400 . ?
C24 C25 1.35(3) . ?
C25 H25 0.9400 . ?
C25 C26 1.39(3) . ?
C26 C27 1.37(3) . ?
C26 C31 1.48(3) . ?
C27 C28 1.53(3) . ?
C28 H28A 0.9800 . ?
C28 H28B 0.9800 . ?
C28 C29 1.50(3) . ?
C29 H29 0.9900 . ?
C29 C30 1.47(4) . ?
C29 C32 1.61(3) . ?
C30 H30A 0.9800 . ?
C30 H30B 0.9800 . ?
C30 C31 1.55(4) . ?
C31 H31 0.9900 . ?
C31 C32 1.53(3) . ?
C32 C33 1.60(4) . ?
C32 C34 1.56(4) . ?
C33 H33A 0.9700 . ?
C33 H33B 0.9700 . ?
C33 H33C 0.9700 . ?
C34 H34A 0.9575 . ?
C34 H34B 1.0852 . ?
C34 H34C 0.9390 . ?
Re3 Cl3 2.478(9) . ?
Re3 N5 2.193(10) . ?
Re3 N6 2.155(16) . ?
Re3 C75 1.92(3) . ?
Re3 C76 1.93(3) . ?
Re3 C77 1.89(3) . ?
Re4 Cl4 2.487(8) . ?
Re4 N7 2.157(15) . ?
Re4 N8 2.22(2) . ?
Re4 C78 1.92(3) . ?
Re4 C79 1.91(3) . ?
Re4 C80 1.95(2) . ?
O6 C75 1.05(4) . ?
O7 C77 1.19(3) . ?
O8 C76 1.20(3) . ?
O9 C78 1.05(4) . ?
O10 C79 1.21(3) . ?
O11 C80 1.11(3) . ?
N5 C40 1.3900 . ?
N5 C44 1.3900 . ?
C40 C41 1.3900 . ?
C40 C39 1.47(2) . ?
C41 H41 0.9400 . ?
C41 C42 1.3900 . ?
C42 H42 0.9400 . ?
C42 C43 1.3900 . ?
C43 C44 1.3900 . ?
C43 C48 1.51(2) . ?
C44 C45 1.47(3) . ?
N6 C35 1.30(3) . ?
N6 C39 1.35(3) . ?
N7 C52 1.36(3) . ?
N7 C56 1.35(3) . ?
N8 C57 1.41(3) . ?
N8 C61 1.32(3) . ?
C35 H35 0.9400 . ?
C35 C36 1.41(3) . ?
C36 C37 1.40(3) . ?
C36 C53 1.53(3) . ?
C37 H37 0.9400 . ?
C37 C38 1.36(3) . ?
C38 H38 0.9400 . ?
C38 C39 1.35(3) . ?
C45 H45A 0.9800 . ?
C45 H45B 0.9800 . ?
C45 C46 1.52(3) . ?
C46 H46 0.9900 . ?
C46 C47 1.64(4) . ?
C46 C49 1.52(3) . ?
C47 H47A 0.9800 . ?
C47 H47B 0.9800 . ?
C47 C48 1.51(3) . ?
C48 H48 0.9900 . ?
C48 C49 1.58(4) . ?
C49 C50 1.41(4) . ?
C49 C51 1.56(4) . ?
C50 H50A 0.9700 . ?
C50 H50B 0.9700 . ?
C50 H50C 0.9700 . ?
C51 H51A 0.9700 . ?
C51 H51B 0.9700 . ?
C51 H51C 0.9700 . ?
C52 H52 0.9400 . ?
C52 C53 1.38(3) . ?
C53 C54 1.34(3) . ?
C54 H54 0.9400 . ?
C54 C55 1.44(3) . ?
C55 H55 0.9400 . ?
C55 C56 1.42(3) . ?
C56 C57 1.35(3) . ?
C57 C58 1.38(3) . ?
C58 H58 0.9400 . ?
C58 C59 1.40(3) . ?
C59 H59 0.9400 . ?
C59 C60 1.27(3) . ?
C60 C61 1.49(3) . ?
C60 C65 1.51(3) . ?
C61 C62 1.47(3) . ?
C62 H62A 0.9800 . ?
C62 H62B 0.9800 . ?
C62 C63 1.58(3) . ?
C63 H63 0.9900 . ?
C63 C64 1.43(4) . ?
C63 C66 1.55(4) . ?
C64 H64A 0.9800 . ?
C64 H64B 0.9800 . ?
C64 C65 1.57(4) . ?
C65 H65 0.9900 . ?
C65 C66 1.52(4) . ?
C66 C67 1.51(4) . ?
C66 C68 1.56(4) . ?
C67 H67A 0.9700 . ?
C67 H67B 0.9700 . ?
C67 H67C 0.9700 . ?
C68 H68A 0.9700 . ?
C68 H68B 0.9700 . ?
C68 H68C 0.9700 . ?

loop_
_geom_torsion_atom_site_label_1
_geom_torsion_atom_site_label_2
_geom_torsion_atom_site_label_3
_geom_torsion_atom_site_label_4
_geom_torsion
_geom_torsion_site_symmetry_1
_geom_torsion_site_symmetry_2
_geom_torsion_site_symmetry_3
_geom_torsion_site_symmetry_4
_geom_torsion_publ_flag
Re1 N2 C1 C2 172.6(10) . . . . ?
Re1 N2 C5 C4 -173.1(9) . . . . ?
Re1 N2 C5 C6 6.4(13) . . . . ?
Re1 N1 C6 C5 8.4(13) . . . . ?
Re1 N1 C6 C7 -178.4(9) . . . . ?
Re2 N3 C18 C19 -175(2) . . . . ?
Re2 N3 C22 C21 172(2) . . . . ?
Re2 N3 C22 C23 -3(3) . . . . ?
Re2 N4 C23 C22 7(2) . . . . ?
Re2 N4 C23 C24 179.9(19) . . . . ?
Re2 N4 C27 C26 -177.0(17) . . . . ?
Re2 N4 C27 C28 -3(3) . . . . ?
N2 C1 C2 C3 0.0 . . . . ?
N2 C1 C2 C19 177.9(18) . . . . ?
N2 C5 C6 N1 -9.9(16) . . . . ?
N2 C5 C6 C7 177.1(9) . . . . ?
C1 N2 C5 C4 0.0 . . . . ?
C1 N2 C5 C6 179.5(14) . . . . ?
C1 C2 C3 C4 0.0 . . . . ?
C1 C2 C19 C18 7(3) . . . . ?
C1 C2 C19 C20 -176(2) . . . . ?
C2 C3 C4 C5 0.0 . . . . ?
C2 C19 C20 C21 -176(2) . . . . ?
C3 C2 C19 C18 -175(2) . . . . ?
C3 C2 C19 C20 2(3) . . . . ?
C3 C4 C5 N2 0.0 . . . . ?
C3 C4 C5 C6 -179.5(15) . . . . ?
C4 C5 C6 N1 169.6(9) . . . . ?
C4 C5 C6 C7 -3.4(16) . . . . ?
C5 N2 C1 C2 0.0 . . . . ?
C5 C6 C7 C8 172.8(15) . . . . ?
N3 C18 C19 C2 178(3) . . . . ?
N3 C18 C19 C20 0(4) . . . . ?
N3 C22 C23 N4 -2(3) . . . . ?
N3 C22 C23 C24 -176(2) . . . . ?
N4 C23 C24 C25 3(4) . . . . ?
N4 C27 C28 C29 -174(2) . . . . ?
C10 N1 C6 C5 -173.2(14) . . . . ?
C10 N1 C6 C7 0.0 . . . . ?
C10 C9 C14 C13 -43(2) . . . . ?
C10 C9 C14 C15 52(2) . . . . ?
C10 C11 C12 C13 45(2) . . . . ?
C10 C11 C12 C15 -53(2) . . . . ?
N1 C10 C9 C8 0.0 . . . . ?
N1 C10 C9 C14 171.7(17) . . . . ?
N1 C10 C11 C12 -174.6(14) . . . . ?
N1 C6 C7 C8 0.0 . . . . ?
C6 C7 C8 C9 0.0 . . . . ?
C7 C8 C9 C10 0.0 . . . . ?
C7 C8 C9 C14 -171.1(18) . . . . ?
C8 C9 C14 C13 128.4(19) . . . . ?
C8 C9 C14 C15 -136.5(16) . . . . ?
C9 C10 N1 Re1 178.2(10) . . . . ?
C9 C10 N1 C6 0.0 . . . . ?
C9 C10 C11 C12 8(2) . . . . ?
C9 C14 C15 C12 -82(2) . . . . ?
C9 C14 C15 C16 38(3) . . . . ?
C9 C14 C15 C17 168(2) . . . . ?
C11 C10 N1 Re1 1.1(15) . . . . ?
C11 C10 N1 C6 -177.2(15) . . . . ?
C11 C10 C9 C8 177.2(15) . . . . ?
C11 C10 C9 C14 -11.1(18) . . . . ?
C11 C12 C13 C14 -86(2) . . . . ?
C11 C12 C15 C14 83.0(18) . . . . ?
C11 C12 C15 C16 -41(3) . . . . ?
C11 C12 C15 C17 -164.8(19) . . . . ?
C12 C13 C14 C9 84(2) . . . . ?
C12 C13 C14 C15 -23.5(17) . . . . ?
C13 C12 C15 C14 -24.6(18) . . . . ?
C13 C12 C15 C16 -148(2) . . . . ?
C13 C12 C15 C17 88(2) . . . . ?
C13 C14 C15 C12 26(2) . . . . ?
C13 C14 C15 C16 146(2) . . . . ?
C13 C14 C15 C17 -84(3) . . . . ?
C15 C12 C13 C14 25.7(19) . . . . ?
C18 N3 C22 C21 -6(4) . . . . ?
C18 N3 C22 C23 179(2) . . . . ?
C18 C19 C20 C21 1(4) . . . . ?
C19 C2 C3 C4 -177.8(19) . . . . ?
C19 C20 C21 C22 -5(4) . . . . ?
C20 C21 C22 N3 7(4) . . . . ?
C20 C21 C22 C23 -178(2) . . . . ?
C21 C22 C23 N4 -177(2) . . . . ?
C21 C22 C23 C24 9(4) . . . . ?
C22 N3 C18 C19 2(4) . . . . ?
C22 C23 C24 C25 176(2) . . . . ?
C23 N4 C27 C26 8(3) . . . . ?
C23 N4 C27 C28 -178.6(19) . . . . ?
C23 C24 C25 C26 -4(4) . . . . ?
C24 C25 C26 C27 7(3) . . . . ?
C24 C25 C26 C31 -180(2) . . . . ?
C25 C26 C27 N4 -9(4) . . . . ?
C25 C26 C27 C28 177(2) . . . . ?
C25 C26 C31 C30 140(2) . . . . ?
C25 C26 C31 C32 -130(2) . . . . ?
C26 C27 C28 C29 0(3) . . . . ?
C26 C31 C32 C29 -77(2) . . . . ?
C26 C31 C32 C33 45(3) . . . . ?
C26 C31 C32 C34 169(2) . . . . ?
C27 N4 C23 C22 -177(2) . . . . ?
C27 N4 C23 C24 -4(3) . . . . ?
C27 C26 C31 C30 -47(3) . . . . ?
C27 C26 C31 C32 43(3) . . . . ?
C27 C28 C29 C30 44(3) . . . . ?
C27 C28 C29 C32 -48(3) . . . . ?
C28 C29 C30 C31 -81(2) . . . . ?
C28 C29 C32 C31 81(2) . . . . ?
C28 C29 C32 C33 -36(3) . . . . ?
C28 C29 C32 C34 -167(2) . . . . ?
C29 C30 C31 C26 80(2) . . . . ?
C29 C30 C31 C32 -32(2) . . . . ?
C30 C29 C32 C31 -30(2) . . . . ?
C30 C29 C32 C33 -148(3) . . . . ?
C30 C29 C32 C34 81(2) . . . . ?
C30 C31 C32 C29 28.7(18) . . . . ?
C30 C31 C32 C33 151(2) . . . . ?
C30 C31 C32 C34 -85(2) . . . . ?
C31 C26 C27 N4 177(2) . . . . ?
C31 C26 C27 C28 3(3) . . . . ?
C32 C29 C30 C31 29.8(19) . . . . ?
Re3 N5 C40 C41 -173.9(9) . . . . ?
Re3 N5 C40 C39 11.9(15) . . . . ?
Re3 N5 C44 C43 172.9(10) . . . . ?
Re3 N5 C44 C45 -4.0(18) . . . . ?
Re3 N6 C35 C36 -174(2) . . . . ?
Re3 N6 C39 C40 -7(3) . . . . ?
Re3 N6 C39 C38 175.0(19) . . . . ?
Re4 N7 C52 C53 172(2) . . . . ?
Re4 N7 C56 C55 -174.1(17) . . . . ?
Re4 N7 C56 C57 4(3) . . . . ?
Re4 N8 C57 C56 10(3) . . . . ?
Re4 N8 C57 C58 -175.3(18) . . . . ?
Re4 N8 C61 C60 174.8(17) . . . . ?
Re4 N8 C61 C62 -4(3) . . . . ?
N5 C40 C41 C42 0.0 . . . . ?
N5 C40 C39 N6 -4(3) . . . . ?
N5 C40 C39 C38 174.4(19) . . . . ?
N5 C44 C45 C46 -179.6(16) . . . . ?
C40 N5 C44 C43 0.0 . . . . ?
C40 N5 C44 C45 -176.9(18) . . . . ?
C40 C41 C42 C43 0.0 . . . . ?
C41 C40 C39 N6 -177.7(16) . . . . ?
C41 C40 C39 C38 0(3) . . . . ?
C41 C42 C43 C44 0.0 . . . . ?
C41 C42 C43 C48 -173.5(19) . . . . ?
C42 C43 C44 N5 0.0 . . . . ?
C42 C43 C44 C45 176.9(18) . . . . ?
C42 C43 C48 C47 132.2(17) . . . . ?
C42 C43 C48 C49 -133.1(16) . . . . ?
C43 C44 C45 C46 3(3) . . . . ?
C43 C48 C49 C46 -81.3(19) . . . . ?
C43 C48 C49 C50 41(3) . . . . ?
C43 C48 C49 C51 170.8(19) . . . . ?
C44 N5 C40 C41 0.0 . . . . ?
C44 N5 C40 C39 -174.2(16) . . . . ?
C44 C43 C48 C47 -42(2) . . . . ?
C44 C43 C48 C49 53(2) . . . . ?
C44 C45 C46 C47 47(3) . . . . ?
C44 C45 C46 C49 -46(3) . . . . ?
N6 C35 C36 C37 4(4) . . . . ?
N6 C35 C36 C53 176(3) . . . . ?
N7 C52 C53 C36 176(2) . . . . ?
N7 C52 C53 C54 5(4) . . . . ?
N7 C56 C57 N8 -10(3) . . . . ?
N7 C56 C57 C58 177(2) . . . . ?
N8 C57 C58 C59 4(4) . . . . ?
N8 C61 C62 C63 -175(2) . . . . ?
C35 N6 C39 C40 -179(2) . . . . ?
C35 N6 C39 C38 3(4) . . . . ?
C35 C36 C37 C38 -5(4) . . . . ?
C35 C36 C53 C52 -1(4) . . . . ?
C35 C36 C53 C54 171(3) . . . . ?
C36 C37 C38 C39 5(4) . . . . ?
C36 C53 C54 C55 -177(2) . . . . ?
C37 C36 C53 C52 171(2) . . . . ?
C37 C36 C53 C54 -17(4) . . . . ?
C37 C38 C39 C40 178(2) . . . . ?
C37 C38 C39 N6 -4(4) . . . . ?
C39 C40 C41 C42 173.9(17) . . . . ?
C39 N6 C35 C36 -3(4) . . . . ?
C45 C46 C47 C48 -87(2) . . . . ?
C45 C46 C49 C48 80(2) . . . . ?
C45 C46 C49 C50 -48(3) . . . . ?
C45 C46 C49 C51 -174(2) . . . . ?
C46 C47 C48 C43 83(2) . . . . ?
C46 C47 C48 C49 -23.8(16) . . . . ?
C47 C46 C49 C48 -23.5(16) . . . . ?
C47 C46 C49 C50 -151(2) . . . . ?
C47 C46 C49 C51 83(2) . . . . ?
C47 C48 C49 C46 25.7(17) . . . . ?
C47 C48 C49 C50 148(3) . . . . ?
C47 C48 C49 C51 -82(2) . . . . ?
C48 C43 C44 N5 174.1(17) . . . . ?
C48 C43 C44 C45 -9(2) . . . . ?
C49 C46 C47 C48 24.8(17) . . . . ?
C52 N7 C56 C55 0(3) . . . . ?
C52 N7 C56 C57 178(2) . . . . ?
C52 C53 C54 C55 -6(4) . . . . ?
C53 C36 C37 C38 -177(2) . . . . ?
C53 C54 C55 C56 4(4) . . . . ?
C54 C55 C56 N7 -1(4) . . . . ?
C54 C55 C56 C57 -179(2) . . . . ?
C55 C56 C57 N8 168(2) . . . . ?
C55 C56 C57 C58 -6(4) . . . . ?
C56 N7 C52 C53 -2(4) . . . . ?
C56 C57 C58 C59 178(2) . . . . ?
C57 N8 C61 C60 2(3) . . . . ?
C57 N8 C61 C62 -176(2) . . . . ?
C57 C58 C59 C60 -7(4) . . . . ?
C58 C59 C60 C61 7(4) . . . . ?
C58 C59 C60 C65 -173(2) . . . . ?
C59 C60 C61 N8 -5(4) . . . . ?
C59 C60 C61 C62 174(3) . . . . ?
C59 C60 C65 C64 141(3) . . . . ?
C59 C60 C65 C66 -131(3) . . . . ?
C60 C61 C62 C63 7(3) . . . . ?
C60 C65 C66 C63 -79(3) . . . . ?
C60 C65 C66 C67 40(3) . . . . ?
C60 C65 C66 C68 170(2) . . . . ?
C61 N8 C57 C56 -176(2) . . . . ?
C61 N8 C57 C58 -2(3) . . . . ?
C61 C60 C65 C64 -39(3) . . . . ?
C61 C60 C65 C66 49(3) . . . . ?
C61 C62 C63 C64 43(3) . . . . ?
C61 C62 C63 C66 -48(3) . . . . ?
C62 C63 C64 C65 -81(2) . . . . ?
C62 C63 C66 C65 78(2) . . . . ?
C62 C63 C66 C67 -39(3) . . . . ?
C62 C63 C66 C68 -165(2) . . . . ?
C63 C64 C65 C60 80(2) . . . . ?
C63 C64 C65 C66 -31.2(19) . . . . ?
C64 C63 C66 C65 -31(2) . . . . ?
C64 C63 C66 C67 -148(3) . . . . ?
C64 C63 C66 C68 85(2) . . . . ?
C64 C65 C66 C63 28.7(18) . . . . ?
C64 C65 C66 C67 148(2) . . . . ?
C64 C65 C66 C68 -82(3) . . . . ?
C65 C60 C61 N8 175(2) . . . . ?
C65 C60 C61 C62 -6(3) . . . . ?
C66 C63 C64 C65 30.3(18) . . . . ?

loop_
_twin_individual_id
_twin_individual_mass_fraction_refined
1 0.83(2)
2 0.17(2)

loop_
_smtbx_masks_void_nr
_smtbx_masks_void_average_x
_smtbx_masks_void_average_y
_smtbx_masks_void_average_z
_smtbx_masks_void_volume
_smtbx_masks_void_count_electrons
_smtbx_masks_void_content
1 -0.519 -0.010 -0.209 453.9 121.6 '4 ethanol'
